data_7201366
loop_
_publ_author_name
'Neumann, Marcus Aurelius'
'Perrin, Marc-Antoine'

_publ_section_title
;
 Can crystal structure prediction guide experimentalists to a new
 polymorph of paracetamol?
;
_journal_issue 11
_journal_name_full CrystEngComm
_journal_page_first 2475
_journal_paper_doi 10.1039/b909819d
_journal_volume 11
_journal_year 2009
_space_group_IT_number 60
_symmetry_cell_setting orthorhombic
_symmetry_Int_Tables_number 60
_symmetry_space_group_name_Hall '-P 2n 2ab'
_symmetry_space_group_name_H-M 'P b c n'
_cell_angle_alpha 90.000000
_cell_angle_beta 90.000000
_cell_angle_gamma 90.000000
_cell_length_a 29.195039
_cell_length_b 8.672983
_cell_length_c 11.661585
_cell_volume 2952.808
_cod_data_source_file b909819d.txt
_cod_data_source_block 18
_cod_struct_determination_method theoretical
_cod_database_code 7201366

loop_
_symmetry_equiv_pos_site_id
_symmetry_equiv_pos_as_xyz
1 x,y,z
2 -x+1/2,-y+1/2,z+1/2
3 -x,y,-z+1/2
4 x+1/2,-y+1/2,-z
5 -x,-y,-z
6 x+1/2,y+1/2,-z+1/2
7 x,-y,z+1/2
8 -x+1/2,y+1/2,z

loop_
_atom_site_label
_atom_site_type_symbol
_atom_site_fract_x
_atom_site_fract_y
_atom_site_fract_z
C0_0 C 0.566200 0.174264 0.786394
C1_0 C 0.582078 0.037188 0.835479
C2_0 C 0.549165 0.171037 0.674205
N3_0 N 0.565180 0.306152 0.857548
C4_0 C 0.579699 -0.101160 0.775952
H5_0 H 0.596693 0.038515 0.921208
C6_0 C 0.546030 0.031818 0.615406
H7_0 H 0.537269 0.276609 0.634385
C8_0 C 0.562692 0.456615 0.828082
H9_0 H 0.564834 0.283141 0.943928
C10_0 C 0.560295 -0.105997 0.666420
H11_0 H 0.593218 -0.205488 0.814599
H12_0 H 0.532022 0.029900 0.529075
C13_0 C 0.558908 0.566359 0.927801
O14_0 O 0.564013 0.501888 0.725753
O15_0 O 0.555739 -0.242043 0.607599
H16_0 H 0.548640 0.508639 1.007028
H17_0 H 0.592424 0.619970 0.943486
H18_0 H 0.534104 0.656976 0.907271
H19_0 H 0.559978 -0.332896 0.661202
H5_1 H 0.651332 0.045577 0.679186
C1_1 C 0.667330 0.041046 0.594957
C0_1 C 0.685885 0.175159 0.547178
C4_1 C 0.668293 -0.097201 0.535039
C2_1 C 0.704750 0.168970 0.436912
N3_1 N 0.686843 0.308202 0.617491
C10_1 C 0.688309 -0.104968 0.426169
H11_1 H 0.652295 -0.199100 0.571279
C6_1 C 0.706090 0.029762 0.377325
H7_1 H 0.719417 0.271850 0.398953
C8_1 C 0.684636 0.458219 0.586309
H9_1 H 0.686849 0.286236 0.704087
O15_1 O 0.689867 -0.240527 0.366198
H12_1 H 0.721350 0.025256 0.292297
C13_1 C 0.687402 0.570551 0.684767
O14_1 O 0.680024 0.501090 0.484168
H19_1 H 0.684424 -0.331446 0.418859
H16_1 H 0.697442 0.516304 0.765534
H17_1 H 0.711733 0.662366 0.663575
H18_1 H 0.653636 0.623337 0.697738
